data_4031665
loop_
_publ_author_name
'Kelly, B.'
'Woodward, P.'

_publ_section_title
;
 Crystal structure of dipotassium pentasulphide
;
_journal_name_full
;
Journal of the Chemical Society. Dalton Transactions, Inorganic Chemistry 
(1972-)
;
_journal_page_first 1314
_journal_page_last 1316
_journal_volume 1976
_journal_year 1976
_chemical_formula_sum 'K2 S5'
_space_group_IT_number 19
_symmetry_space_group_name_Hall 'P 2ac 2ab'
_symmetry_space_group_name_H-M 'P 21 21 21'
_cell_angle_alpha 90
_cell_angle_beta 90
_cell_angle_gamma 90
_cell_formula_units_Z 4
_cell_length_a 6.6
_cell_length_b 17.414
_cell_length_c 6.494
_cell_volume 746.371
_citation_journal_id_ASTM JCDTBI
_cod_data_source_file Kelly_JCDTBI_1976_377.cif
_cod_data_source_block K2S5
_cod_database_code 4031665

loop_
_symmetry_equiv_pos_as_xyz
x,y,z
-x+1/2,-y,z+1/2
x+1/2,-y+1/2,-z
-x,y+1/2,-z+1/2

loop_
_atom_site_label
_atom_site_type_symbol
_atom_site_fract_x
_atom_site_fract_y
_atom_site_fract_z
_atom_site_occupancy
_atom_site_U_iso_or_equiv
S3 S 0.6964 0.4466 0.1235 1 0.0
S5 S 0.6558 0.9613 0.2594 1 0.0
K1 K 0.5127 0.6248 0.4155 1 0.0
S2 S 0.6268 0.4247 0.8693 1 0.0
S1 S 0.5284 0.5874 0.9152 1 0.0
K2 K 0.8351 0.0799 0.2627 1 0.0
S4 S 0.646 0.2638 0.3443 1 0.0
